data_2221283
loop_
_publ_author_name
'Lee, You-Soon'
'Kang, Sung Kwon'

_publ_section_title
;
 The Chevrel phase In~4.07~Mo~15~S~11.87~Se~7.13~ with mixed
 chalcogenide occupancy
;
_journal_coeditor_code BR2099
_journal_issue 4
_journal_name_full 'Acta Crystallographica Section E'
_journal_page_first i26
_journal_paper_doi 10.1107/S1600536809007351
_journal_volume 65
_journal_year 2009
_chemical_formula_moiety 'In4.07 Mo15 S11.87 Se7.13'
_chemical_formula_sum 'In4.07 Mo15 S11.87 Se7.13'
_chemical_formula_weight 2847.4
_chemical_name_systematic
;
indium pentadecamolybdenum nonadeca(sulfide/selenide)
;
_space_group_IT_number 176
_symmetry_cell_setting hexagonal
_symmetry_space_group_name_Hall '-P 6c'
_symmetry_space_group_name_H-M 'P 63/m'
_audit_creation_method 'WinGX routine CIF_UPDATE'
_cell_angle_alpha 90.00
_cell_angle_beta 90.00
_cell_angle_gamma 120.00
_cell_formula_units_Z 2
_cell_length_a 9.5974(2)
_cell_length_b 9.5974(2)
_cell_length_c 19.1668(5)
_cell_measurement_reflns_used 1691
_cell_measurement_temperature 295(2)
_cell_measurement_theta_max 28.28
_cell_measurement_theta_min 2.45
_cell_volume 1528.93(6)
_computing_cell_refinement 'SAINT (Bruker, 2002)'
_computing_data_collection 'SMART (Bruker, 2002)'
_computing_data_reduction SAINT
_computing_molecular_graphics 'DIAMOND (Brandenburg, 1998)'
_computing_publication_material 'WinGX publication routines (Farrugia, 1999)'
_computing_structure_refinement 'SHELXL97 (Sheldrick, 2008)'
_computing_structure_solution 'SHELXS97 (Sheldrick, 2008)'
_diffrn_measured_fraction_theta_full 0.999
_diffrn_measured_fraction_theta_max 0.999
_diffrn_measurement_device_type 'Bruker SMART CCD area-detector'
_diffrn_measurement_method '\f and \w scans'
_diffrn_radiation_type MoK\a
_diffrn_radiation_wavelength 0.71073
_diffrn_reflns_av_R_equivalents 0.0475
_diffrn_reflns_limit_h_max 12
_diffrn_reflns_limit_h_min -12
_diffrn_reflns_limit_k_max 12
_diffrn_reflns_limit_k_min -9
_diffrn_reflns_limit_l_max 25
_diffrn_reflns_limit_l_min -25
_diffrn_reflns_number 10366
_diffrn_reflns_theta_full 28.28
_diffrn_reflns_theta_max 28.28
_diffrn_reflns_theta_min 2.13
_exptl_absorpt_coefficient_mu 18.166
_exptl_absorpt_correction_T_max 0.577
_exptl_absorpt_correction_T_min 0.431
_exptl_absorpt_correction_type multi-scan
_exptl_absorpt_process_details '(SADABS; Bruker, 2002)'
_exptl_crystal_colour black
_exptl_crystal_density_diffrn 6.185
_exptl_crystal_density_method 'not measured'
_exptl_crystal_description block
_exptl_crystal_F_000 2524.1
_exptl_crystal_size_max 0.04
_exptl_crystal_size_mid 0.04
_exptl_crystal_size_min 0.03
_refine_diff_density_max 4.142
_refine_diff_density_min -4.120
_refine_ls_extinction_method none
_refine_ls_goodness_of_fit_ref 1.414
_refine_ls_matrix_type full
_refine_ls_number_parameters 77
_refine_ls_number_reflns 1309
_refine_ls_number_restraints 0
_refine_ls_restrained_S_all 1.414
_refine_ls_R_factor_gt 0.0388
_refine_ls_shift/su_max 0
_refine_ls_structure_factor_coef Fsqd
_refine_ls_weighting_details 'calc w=1/[\s^2^(Fo^2^)+(0.0327P)^2^] where P=(Fo^2^+2Fc^2^)/3'
_refine_ls_weighting_scheme calc
_refine_ls_wR_factor_ref 0.0900
_reflns_number_gt 1047
_reflns_number_total 1309
_reflns_threshold_expression I>2\s(I)
_cod_data_source_file br2099.cif
_cod_data_source_block I
_cod_depositor_comments
;
The following automatic conversions were performed:
'_symmetry_cell_setting' value 'Hexagonal' changed to 'hexagonal'
according to '/home/saulius/struct/CIF-dictionaries/cif_core.dic'
dictionary named 'cif_core.dic' version 2.4.1 from 2010-06-29.

Automatic conversion script
Id: cif_fix_enum 1527 2010-12-29 10:47:43Z saulius 

The following automatic conversions were performed:

'_symmetry_cell_setting' value 'Hexagonal' changed to 'hexagonal'
according to /home/saulius/struct/CIF-dictionaries/cif_core.dic
dictionary named 'cif_core.dic' version 2.4.1 from 2010-06-29.

Automatic conversion script
Id: cif_fix_values 1715 2011-07-08 13:25:40Z adriana 
;
_cod_database_code 2221283
_cod_database_fobs_code 2221283

loop_
_symmetry_equiv_pos_as_xyz
'x, y, z'
'-y, x-y, z'
'-x+y, -x, z'
'-x, -y, z+1/2'
'y, -x+y, z+1/2'
'x-y, x, z+1/2'
'-x, -y, -z'
'y, -x+y, -z'
'x-y, x, -z'
'x, y, -z-1/2'
'-y, x-y, -z-1/2'
'-x+y, -x, -z-1/2'

loop_
_atom_site_type_symbol
_atom_site_label
_atom_site_fract_x
_atom_site_fract_y
_atom_site_fract_z
_atom_site_U_iso_or_equiv
_atom_site_adp_type
_atom_site_calc_flag
_atom_site_refinement_flags
_atom_site_occupancy
_atom_site_disorder_assembly
_atom_site_disorder_group
Mo Mo1 0.16177(10) 0.50528(10) 0.25 0.0084(2) Uani d S 1 . .
Mo Mo2 0.01379(7) 0.16724(7) 0.05730(3) 0.00754(18) Uani d . 1 . .
Mo Mo3 0.31869(7) 0.50095(7) 0.13306(3) 0.00801(18) Uani d . 1 . .
Se Se1 0 0 0.15855(13) 0.0164(9) Uani d SP 0.140(9) . .
S S1 0 0 0.15855(13) 0.0164(9) Uani d SP 0.860(9) . .
Se Se2 0.3333 0.6667 0.03438(13) 0.0137(9) Uani d SP 0.142(9) . .
S S2 0.3333 0.6667 0.03438(13) 0.0137(9) Uani d SP 0.858(9) . .
Se Se3 0.31626(16) 0.34882(16) 0.25 0.0139(5) Uani d SP 0.658(8) . .
S S3 0.31626(16) 0.34882(16) 0.25 0.0139(5) Uani d SP 0.342(8) . .
Se Se4 0.71167(14) 0.03659(14) 0.05076(5) 0.0122(4) Uani d P 0.437(6) . .
S S4 0.71167(14) 0.03659(14) 0.05076(5) 0.0122(4) Uani d P 0.563(6) . .
Se Se5 0.01082(16) 0.38207(15) 0.13790(6) 0.0149(5) Uani d P 0.328(6) . .
S S5 0.01082(16) 0.38207(15) 0.13790(6) 0.0149(5) Uani d P 0.672(6) . .
In In1 0.6667 0.3333 0.10758(9) 0.0837(6) Uani d S 1 . .
In In2 0.2155(3) 0.0510(3) 0.25 0.0331(8) Uani d SP 0.468(4) . .
In In3 0.5545(8) 0.2420(7) 0.25 0.055(2) Uani d SP 0.224(4) . .

loop_
_atom_site_aniso_label
_atom_site_aniso_U_11
_atom_site_aniso_U_22
_atom_site_aniso_U_33
_atom_site_aniso_U_12
_atom_site_aniso_U_13
_atom_site_aniso_U_23
Mo1 0.0086(4) 0.0086(4) 0.0080(4) 0.0043(4) 0 0
Mo2 0.0079(3) 0.0083(3) 0.0066(3) 0.0041(3) -0.0002(2) -0.0006(2)
Mo3 0.0083(3) 0.0085(3) 0.0072(3) 0.0042(3) -0.0002(2) -0.0005(2)
Se1 0.0198(11) 0.0198(11) 0.0098(13) 0.0099(6) 0 0
S1 0.0198(11) 0.0198(11) 0.0098(13) 0.0099(6) 0 0
Se2 0.0132(10) 0.0132(10) 0.0146(14) 0.0066(5) 0 0
S2 0.0132(10) 0.0132(10) 0.0146(14) 0.0066(5) 0 0
Se3 0.0143(8) 0.0136(8) 0.0129(7) 0.0064(6) 0 0
S3 0.0143(8) 0.0136(8) 0.0129(7) 0.0064(6) 0 0
Se4 0.0108(6) 0.0127(6) 0.0107(6) 0.0041(5) 0.0031(4) 0.0006(4)
S4 0.0108(6) 0.0127(6) 0.0107(6) 0.0041(5) 0.0031(4) 0.0006(4)
Se5 0.0197(8) 0.0110(7) 0.0136(7) 0.0073(6) -0.0028(5) -0.0045(5)
S5 0.0197(8) 0.0110(7) 0.0136(7) 0.0073(6) -0.0028(5) -0.0045(5)
In1 0.0967(10) 0.0967(10) 0.0579(10) 0.0483(5) 0 0
In2 0.0608(17) 0.0434(14) 0.0201(10) 0.0446(13) 0 0
In3 0.072(4) 0.043(4) 0.060(4) 0.037(3) 0 0

loop_
_atom_type_symbol
_atom_type_description
_atom_type_scat_dispersion_real
_atom_type_scat_dispersion_imag
_atom_type_scat_source
S S 0.1246 0.1234 'International Tables Vol C Tables 4.2.6.8 and 6.1.1.4'
Se Se -0.0929 2.2259 'International Tables Vol C Tables 4.2.6.8 and 6.1.1.4'
Mo Mo -1.6832 0.6857 'International Tables Vol C Tables 4.2.6.8 and 6.1.1.4'
In In -0.7276 1.31 'International Tables Vol C Tables 4.2.6.8 and 6.1.1.4'

loop_
_geom_angle_atom_site_label_1
_geom_angle_atom_site_label_2
_geom_angle_atom_site_label_3
_geom_angle_site_symmetry_1
_geom_angle_site_symmetry_3
_geom_angle
_geom_angle_publ_flag
Mo2 Mo2 Mo2 2 3 60.0 ?
Mo3 Mo3 Mo3 2_665 3_565 60.0 ?
Mo3 Mo1 Mo3 . 10_556 111.46(4) ?
Mo3 Mo1 Mo3 . 3_565 57.79(2) ?
Mo3 Mo1 Mo3 12_566 3_565 108.95(4) ?
Mo3 Mo1 Mo3 . 12_566 144.30(4) ?
S5 Mo1 S5 . 10_556 116.27(7) ?
S5 Mo1 S3 . 3_565 87.54(4) ?
S5 Mo1 S3 . . 95.12(4) ?
S3 Mo1 S3 3_565 . 174.93(5) ?
S5 Mo1 Mo3 . . 58.91(3) ?
S5 Mo1 Mo3 10_556 . 152.53(5) ?
S3 Mo1 Mo3 3_565 . 117.85(3) ?
S3 Mo1 Mo3 . . 60.45(2) ?
S5 Mo1 Mo3 . 12_566 145.74(5) ?
S5 Mo1 Mo3 10_556 12_566 56.23(3) ?
S3 Mo1 Mo3 3_565 12_566 60.07(2) ?
S3 Mo1 Mo3 . 12_566 118.08(2) ?
S5 Mo1 Mo3 10_556 3_565 145.74(5) ?
S3 Mo1 Mo3 3_565 3_565 60.07(2) ?
S1 Mo2 S4 . 8_565 175.41(5) ?
S1 Mo2 S4 . 1_455 92.35(3) ?
S1 Mo2 S4 . 3_665 90.27(3) ?
S1 Mo2 S5 . . 91.73(5) ?
S4 Mo2 S5 8_565 . 92.56(4) ?
S4 Mo2 S5 1_455 . 87.58(4) ?
S4 Mo2 S4 8_565 3_665 87.51(3) ?
S4 Mo2 S4 1_455 3_665 173.73(5) ?
S4 Mo2 S4 8_565 1_455 89.47(3) ?
S5 Mo2 S4 . 3_665 98.04(4) ?
S1 Mo2 Mo2 . 2 57.39(3) ?
S4 Mo2 Mo2 8_565 2 120.33(3) ?
S4 Mo2 Mo2 1_455 2 60.24(4) ?
S4 Mo2 Mo2 3_665 2 116.94(3) ?
S4 Mo2 Mo2 8_565 3 118.11(3) ?
S4 Mo2 Mo2 1_455 3 120.16(4) ?
S4 Mo2 Mo2 3_665 3 57.01(3) ?
S5 Mo2 Mo2 . 2 131.12(4) ?
S5 Mo2 Mo2 . 3 136.62(4) ?
S2 Mo3 S3 . . 173.60(5) ?
S2 Mo3 S5 . 2_665 91.81(3) ?
S5 Mo3 S5 2_665 . 175.03(5) ?
S5 Mo3 S3 2_665 . 86.03(4) ?
S5 Mo3 S4 2_665 3_665 86.33(4) ?
S5 Mo3 S4 . 3_665 98.34(4) ?
S2 Mo3 Mo3 . 2_665 57.07(3) ?
S3 Mo3 Mo3 2_665 . 116.82(3) ?
S3 Mo3 Mo3 3_565 . 119.14(3) ?
S4 Mo3 Mo3 3_665 3_565 136.62(3) ?
S4 Mo3 Mo3 3_665 2_665 130.06(4) ?
S5 Mo3 Mo3 2_665 2_665 60.26(4) ?
S5 Mo3 Mo3 2_665 3_565 120.21(4) ?
Mo1 S3 Mo1 2_665 . 65.07(5) ?
Mo1 S3 Mo3 2_665 10_556 63.42(3) ?
Mo1 S5 Mo3 . . 64.07(4) ?
Mo2 S1 Mo2 2 3 65.23(6) ?
Mo2 S4 Mo2 9_655 1_655 64.49(4) ?
Mo2 S4 Mo3 9_655 2_655 131.31(5) ?
Mo2 S4 Mo3 1_655 2_655 127.85(5) ?

loop_
_geom_bond_atom_site_label_1
_geom_bond_atom_site_label_2
_geom_bond_site_symmetry_2
_geom_bond_distance
_geom_bond_publ_flag
Mo1 Mo3 . 2.7123(7) ?
Mo1 Mo3 3_565 2.7540(8) ?
Mo2 Mo2 2 2.6728(11) ?
Mo3 Mo3 2_665 2.6415(10) ?
Mo1 S3 . 2.5844(16) ?
Mo1 S3 3_565 2.5681(16) ?
Mo1 S5 10_556 2.5299(13) ?
Mo2 S1 . 2.479(2) ?
Mo2 S4 8_565 2.5093(12) ?
Mo2 S4 1_455 2.5219(13) ?
Mo2 S4 3_665 2.6101(13) ?
Mo2 S5 . 2.5880(13) ?
Mo3 S2 . 2.430(2) ?
Mo3 S3 . 2.6687(9) ?
Mo3 S4 3_665 2.6034(12) ?
Mo3 S5 2_665 2.4976(14) ?
Mo3 S5 . 2.5827(15) ?
In1 In3 . 2.904(3) ?
In2 In3 . 2.825(7) ?
In2 Mo1 3 2.862(2) ?
In1 S2 7_665 2.721(3) ?
In2 S1 10_556 2.564(2) ?
In2 S3 . 2.518(3) ?
In2 S5 3 2.8445(18) ?
In3 S3 . 2.937(6) ?
In3 S5 3 3.055(4) ?
